data_4031529
loop_
_publ_author_name
'Kakde, Badrinath N.'
'Kumari, Pooja'
'Bisai, Alakesh'

_publ_section_title
;
 Total Synthesis of (+-)-Taiwaniaquinol F and Related Taiwaniaquinoids.
;
_journal_issue 20
_journal_name_full 'The Journal of organic chemistry'
_journal_page_first 9889
_journal_page_last 9899
_journal_paper_doi 10.1021/acs.joc.5b01345
_journal_volume 80
_journal_year 2015
_chemical_formula_sum 'C22 H30 O5'
_chemical_formula_weight 374.46
_space_group_crystal_system monoclinic
_space_group_IT_number 14
_space_group_name_Hall '-P 2ybc'
_space_group_name_H-M_alt 'P 1 21/c 1'
_symmetry_space_group_name_Hall '-P 2ybc'
_symmetry_space_group_name_H-M 'P 1 21/c 1'
_atom_sites_solution_hydrogens geom
_audit_creation_method SHELXL-2014/6
_cell_angle_alpha 90
_cell_angle_beta 95.103(2)
_cell_angle_gamma 90
_cell_formula_units_Z 4
_cell_length_a 22.8946(12)
_cell_length_b 10.9943(5)
_cell_length_c 7.9823(5)
_cell_measurement_reflns_used 6944
_cell_measurement_temperature 293(2)
_cell_measurement_theta_max 27.93
_cell_measurement_theta_min 2.57
_cell_volume 2001.26(19)
_computing_structure_refinement 'SHELXL-2014/6 (Sheldrick, 2014)'
_diffrn_ambient_temperature 293(2)
_diffrn_measured_fraction_theta_full 0.999
_diffrn_measured_fraction_theta_max 0.999
_diffrn_radiation_type MoK\a
_diffrn_radiation_wavelength 0.71073
_diffrn_reflns_av_R_equivalents 0.0627
_diffrn_reflns_av_unetI/netI 0.0361
_diffrn_reflns_laue_measured_fraction_full 0.999
_diffrn_reflns_laue_measured_fraction_max 0.999
_diffrn_reflns_limit_h_max 27
_diffrn_reflns_limit_h_min -27
_diffrn_reflns_limit_k_max 13
_diffrn_reflns_limit_k_min -13
_diffrn_reflns_limit_l_max 9
_diffrn_reflns_limit_l_min -9
_diffrn_reflns_number 26131
_diffrn_reflns_point_group_measured_fraction_full 0.999
_diffrn_reflns_point_group_measured_fraction_max 0.999
_diffrn_reflns_theta_full 25.242
_diffrn_reflns_theta_max 25.348
_diffrn_reflns_theta_min 2.056
_exptl_absorpt_coefficient_mu 0.087
_exptl_crystal_colour white
_exptl_crystal_density_diffrn 1.243
_exptl_crystal_description Plate
_exptl_crystal_F_000 808
_exptl_crystal_size_max 0.24
_exptl_crystal_size_mid 0.18
_exptl_crystal_size_min 0.08
_refine_diff_density_max 0.363
_refine_diff_density_min -0.221
_refine_diff_density_rms 0.050
_refine_ls_extinction_method none
_refine_ls_goodness_of_fit_ref 1.048
_refine_ls_hydrogen_treatment constr
_refine_ls_matrix_type full
_refine_ls_number_parameters 252
_refine_ls_number_reflns 3671
_refine_ls_number_restraints 0
_refine_ls_restrained_S_all 1.048
_refine_ls_R_factor_all 0.0820
_refine_ls_R_factor_gt 0.0577
_refine_ls_shift/su_max 0.000
_refine_ls_shift/su_mean 0.000
_refine_ls_structure_factor_coef Fsqd
_refine_ls_weighting_details 'w=1/[\s^2^(Fo^2^)+(0.1000P)^2^+0.8057P] where P=(Fo^2^+2Fc^2^)/3'
_refine_ls_weighting_scheme calc
_refine_ls_wR_factor_gt 0.1622
_refine_ls_wR_factor_ref 0.1789
_reflns_Friedel_coverage 0.000
_reflns_number_gt 2698
_reflns_number_total 3671
_reflns_threshold_expression 'I > 2\s(I)'
_cod_data_source_file jo5b01345_si_002.cif
_cod_data_source_block S2
_cod_depositor_comments 'Adding full bibliography for 4031527--4031529.cif.'
_cod_database_code 4031529
_shelx_space_group_comment
;
The symmetry employed for this shelxl refinement is uniquely defined
by the following loop, which should always be used as a source of
symmetry information in preference to the above space-group names.
They are only intended as comments.
;
_shelxl_version_number 2014/6

loop_
_space_group_symop_operation_xyz
'x, y, z'
'-x, y+1/2, -z+1/2'
'-x, -y, -z'
'x, -y-1/2, z-1/2'

loop_
_atom_site_label
_atom_site_type_symbol
_atom_site_fract_x
_atom_site_fract_y
_atom_site_fract_z
_atom_site_U_iso_or_equiv
_atom_site_adp_type
_atom_site_occupancy
_atom_site_site_symmetry_order
_atom_site_calc_flag
_atom_site_refinement_flags_posn
_atom_site_refinement_flags_adp
O1 O 0.61986(7) 1.15713(14) 0.5868(2) 0.0432(5) Uani 1 1 d . .
O2 O 1.00115(9) 1.0326(2) 0.2997(4) 0.0858(8) Uani 1 1 d . .
O3 O 0.80568(8) 0.78619(17) 0.2040(3) 0.0621(6) Uani 1 1 d . .
O4 O 0.67452(7) 0.80202(14) 0.2700(2) 0.0473(5) Uani 1 1 d . .
O5 O 0.73634(7) 1.19987(13) 0.64493(19) 0.0382(4) Uani 1 1 d . .
C1 C 0.94263(12) 0.8271(3) 0.2225(4) 0.0584(8) Uani 1 1 d . .
H26 H 0.9710 0.8423 0.1434 0.088 Uiso 1 1 calc R U
H27 H 0.9157 0.7657 0.1787 0.088 Uiso 1 1 calc R U
H1 H 0.9623 0.7999 0.3270 0.088 Uiso 1 1 calc R U
C2 C 0.90869(10) 0.9458(2) 0.2522(3) 0.0389(6) Uani 1 1 d . .
C3 C 0.85532(9) 0.92381(19) 0.3840(3) 0.0335(5) Uani 1 1 d . .
H3 H 0.8723 0.8664 0.4689 0.040 Uiso 1 1 calc R U
C4 C 0.83055(9) 1.03456(18) 0.4905(3) 0.0303(5) Uani 1 1 d . .
C5 C 0.76470(9) 1.02504(17) 0.4793(3) 0.0279(5) Uani 1 1 d . .
C6 C 0.72137(9) 1.10321(18) 0.5475(3) 0.0300(5) Uani 1 1 d . .
C7 C 0.66307(9) 1.07853(19) 0.5213(3) 0.0332(5) Uani 1 1 d . .
C8 C 0.60512(13) 1.1447(3) 0.7625(4) 0.0646(8) Uani 1 1 d . .
H14 H 0.5949 1.0617 0.7834 0.097 Uiso 1 1 calc R U
H2 H 0.5726 1.1966 0.7806 0.097 Uiso 1 1 calc R U
H15 H 0.6384 1.1676 0.8376 0.097 Uiso 1 1 calc R U
C9 C 0.94852(11) 1.0432(2) 0.3153(3) 0.0463(6) Uani 1 1 d . .
C10 C 0.80291(10) 0.8653(2) 0.3109(3) 0.0381(6) Uani 1 1 d . .
C11 C 0.74922(9) 0.92480(18) 0.3851(3) 0.0311(5) Uani 1 1 d . .
C12 C 0.69064(10) 0.90021(19) 0.3628(3) 0.0346(5) Uani 1 1 d . .
C13 C 0.69093(12) 0.6847(2) 0.3287(4) 0.0532(7) Uani 1 1 d . .
H6 H 0.7053 0.6891 0.4452 0.080 Uiso 1 1 calc R U
H5 H 0.7212 0.6534 0.2646 0.080 Uiso 1 1 calc R U
H4 H 0.6575 0.6317 0.3161 0.080 Uiso 1 1 calc R U
C14 C 0.64622(10) 0.97825(19) 0.4276(3) 0.0357(5) Uani 1 1 d . .
C15 C 0.58188(11) 0.9586(2) 0.4022(3) 0.0472(6) Uani 1 1 d . .
H13 H 0.5631 1.0250 0.4592 0.057 Uiso 1 1 calc R U
C16 C 0.56999(13) 0.9784(3) 0.2205(4) 0.0699(9) Uani 1 1 d . .
H9 H 0.5838 1.0576 0.1920 0.105 Uiso 1 1 calc R U
H7 H 0.5286 0.9731 0.1901 0.105 Uiso 1 1 calc R U
H8 H 0.5899 0.9176 0.1607 0.105 Uiso 1 1 calc R U
C17 C 0.55821(12) 0.8371(3) 0.4697(5) 0.0669(9) Uani 1 1 d . .
H12 H 0.5161 0.8376 0.4560 0.100 Uiso 1 1 calc R U
H10 H 0.5712 0.8287 0.5868 0.100 Uiso 1 1 calc R U
H11 H 0.5727 0.7702 0.4081 0.100 Uiso 1 1 calc R U
C18 C 0.72500(12) 1.3185(2) 0.5809(3) 0.0465(6) Uani 1 1 d . .
H17 H 0.7358 1.3231 0.4676 0.070 Uiso 1 1 calc R U
H16 H 0.7475 1.3765 0.6496 0.070 Uiso 1 1 calc R U
H18 H 0.6840 1.3365 0.5822 0.070 Uiso 1 1 calc R U
C19 C 0.85429(10) 1.1555(2) 0.4161(3) 0.0426(6) Uani 1 1 d . .
H21 H 0.8331 1.1703 0.3074 0.051 Uiso 1 1 calc R U
H22 H 0.8458 1.2223 0.4894 0.051 Uiso 1 1 calc R U
C20 C 0.92106(11) 1.1558(2) 0.3940(4) 0.0530(7) Uani 1 1 d . .
H19 H 0.9290 1.2258 0.3256 0.064 Uiso 1 1 calc R U
H20 H 0.9417 1.1687 0.5040 0.064 Uiso 1 1 calc R U
C21 C 0.84510(11) 1.0216(2) 0.6736(3) 0.0440(6) Uani 1 1 d . .
H24 H 0.8292 1.0892 0.7306 0.066 Uiso 1 1 calc R U
H25 H 0.8869 1.0200 0.6977 0.066 Uiso 1 1 calc R U
H23 H 0.8286 0.9473 0.7115 0.066 Uiso 1 1 calc R U
C22 C 0.89073(14) 0.9925(3) 0.0817(3) 0.0589(7) Uani 1 1 d . .
H28 H 0.8682 1.0655 0.0901 0.088 Uiso 1 1 calc R U
H30 H 0.8674 0.9324 0.0194 0.088 Uiso 1 1 calc R U
H29 H 0.9250 1.0100 0.0247 0.088 Uiso 1 1 calc R U

loop_
_atom_site_aniso_label
_atom_site_aniso_U_11
_atom_site_aniso_U_22
_atom_site_aniso_U_33
_atom_site_aniso_U_23
_atom_site_aniso_U_13
_atom_site_aniso_U_12
O1 0.0341(9) 0.0456(9) 0.0478(10) -0.0089(7) -0.0075(7) 0.0120(7)
O2 0.0289(11) 0.0981(18) 0.128(2) -0.0210(15) -0.0046(12) -0.0026(10)
O3 0.0461(11) 0.0578(12) 0.0824(14) -0.0393(11) 0.0047(10) -0.0024(9)
O4 0.0453(10) 0.0391(9) 0.0540(11) -0.0156(8) -0.0147(8) -0.0054(7)
O5 0.0410(9) 0.0330(8) 0.0375(9) -0.0090(6) -0.0147(7) 0.0055(7)
C1 0.0376(15) 0.0636(17) 0.073(2) -0.0124(15) 0.0012(13) 0.0134(13)
C2 0.0292(12) 0.0470(13) 0.0396(13) 0.0011(10) -0.0011(10) 0.0056(10)
C3 0.0308(12) 0.0307(11) 0.0382(13) 0.0032(9) -0.0022(9) 0.0047(9)
C4 0.0251(11) 0.0306(11) 0.0339(12) 0.0001(9) -0.0047(9) 0.0020(8)
C5 0.0298(11) 0.0272(10) 0.0256(11) 0.0019(8) -0.0043(8) 0.0001(8)
C6 0.0323(11) 0.0283(11) 0.0278(11) -0.0025(8) -0.0063(9) 0.0006(9)
C7 0.0316(12) 0.0332(11) 0.0336(12) -0.0010(9) -0.0044(9) 0.0051(9)
C8 0.0499(17) 0.094(2) 0.0497(17) -0.0156(16) 0.0040(13) 0.0160(16)
C9 0.0303(13) 0.0597(16) 0.0482(15) 0.0053(12) -0.0007(11) -0.0016(11)
C10 0.0359(13) 0.0294(11) 0.0481(14) -0.0057(10) -0.0013(10) -0.0005(9)
C11 0.0331(12) 0.0264(10) 0.0328(12) -0.0015(9) -0.0021(9) 0.0000(8)
C12 0.0351(12) 0.0319(11) 0.0350(12) -0.0046(9) -0.0060(9) -0.0051(9)
C13 0.0571(17) 0.0344(13) 0.0667(18) -0.0116(12) -0.0020(14) -0.0078(11)
C14 0.0320(13) 0.0368(12) 0.0366(13) 0.0005(9) -0.0068(10) -0.0021(9)
C15 0.0313(13) 0.0481(14) 0.0595(17) -0.0082(12) -0.0105(11) 0.0006(10)
C16 0.0512(18) 0.075(2) 0.077(2) 0.0002(16) -0.0321(16) -0.0004(15)
C17 0.0359(15) 0.0702(19) 0.093(2) 0.0081(17) -0.0025(15) -0.0114(13)
C18 0.0517(15) 0.0327(12) 0.0518(15) -0.0066(11) -0.0126(12) 0.0043(10)
C19 0.0341(13) 0.0332(12) 0.0595(16) 0.0003(11) -0.0020(11) -0.0027(10)
C20 0.0344(14) 0.0485(15) 0.075(2) -0.0004(13) -0.0021(13) -0.0110(11)
C21 0.0385(14) 0.0484(14) 0.0420(14) -0.0024(11) -0.0141(11) 0.0054(11)
C22 0.0563(17) 0.080(2) 0.0388(15) 0.0089(14) -0.0037(13) -0.0008(15)

loop_
_atom_type_symbol
_atom_type_description
_atom_type_scat_dispersion_real
_atom_type_scat_dispersion_imag
_atom_type_scat_source
C C 0.0033 0.0016 'International Tables Vol C Tables 4.2.6.8 and 6.1.1.4'
H H 0.0000 0.0000 'International Tables Vol C Tables 4.2.6.8 and 6.1.1.4'
O O 0.0106 0.0060 'International Tables Vol C Tables 4.2.6.8 and 6.1.1.4'

loop_
_geom_angle_atom_site_label_1
_geom_angle_atom_site_label_2
_geom_angle_atom_site_label_3
_geom_angle
C7 O1 C8 120.60(18)
C12 O4 C13 120.00(19)
C6 O5 C18 119.38(16)
C2 C1 H26 109.5
C2 C1 H27 109.5
H26 C1 H27 109.5
C2 C1 H1 109.5
H26 C1 H1 109.5
H27 C1 H1 109.5
C9 C2 C22 100.1(2)
C9 C2 C1 111.3(2)
C22 C2 C1 104.7(2)
C9 C2 C3 110.52(19)
C22 C2 C3 117.6(2)
C1 C2 C3 111.96(19)
C10 C3 C4 103.38(17)
C10 C3 C2 115.58(19)
C4 C3 C2 121.60(17)
C10 C3 H3 104.9
C4 C3 H3 104.9
C2 C3 H3 104.9
C21 C4 C5 100.86(18)
C21 C4 C19 113.60(19)
C5 C4 C19 114.46(17)
C21 C4 C3 112.91(17)
C5 C4 C3 108.22(16)
C19 C4 C3 106.79(18)
C11 C5 C6 122.13(19)
C11 C5 C4 107.37(18)
C6 C5 C4 130.49(18)
O5 C6 C7 116.31(19)
O5 C6 C5 122.47(18)
C7 C6 C5 121.16(19)
C6 C7 C14 118.0(2)
C6 C7 O1 121.25(19)
C14 C7 O1 120.70(19)
O1 C8 H14 109.5
O1 C8 H2 109.5
H14 C8 H2 109.5
O1 C8 H15 109.5
H14 C8 H15 109.5
H2 C8 H15 109.5
O2 C9 C2 118.8(2)
O2 C9 C20 123.7(2)
C2 C9 C20 117.5(2)
O3 C10 C3 120.5(2)
O3 C10 C11 131.0(2)
C3 C10 C11 108.42(18)
C5 C11 C12 115.9(2)
C5 C11 C10 112.01(18)
C12 C11 C10 131.91(19)
O4 C12 C11 116.8(2)
O4 C12 C14 120.14(19)
C11 C12 C14 123.02(19)
O4 C13 H6 109.5
O4 C13 H5 109.5
H6 C13 H5 109.5
O4 C13 H4 109.5
H6 C13 H4 109.5
H5 C13 H4 109.5
C7 C14 C12 119.7(2)
C7 C14 C15 114.9(2)
C12 C14 C15 125.4(2)
C16 C15 C14 102.0(2)
C16 C15 C17 115.5(2)
C14 C15 C17 116.7(2)
C16 C15 H13 107.3
C14 C15 H13 107.3
C17 C15 H13 107.3
C15 C16 H9 109.5
C15 C16 H7 109.5
H9 C16 H7 109.5
C15 C16 H8 109.5
H9 C16 H8 109.5
H7 C16 H8 109.5
C15 C17 H12 109.5
C15 C17 H10 109.5
H12 C17 H10 109.5
C15 C17 H11 109.5
H12 C17 H11 109.5
H10 C17 H11 109.5
O5 C18 H17 109.5
O5 C18 H16 109.5
H17 C18 H16 109.5
O5 C18 H18 109.5
H17 C18 H18 109.5
H16 C18 H18 109.5
C20 C19 C4 114.91(19)
C20 C19 H21 108.5
C4 C19 H21 108.5
C20 C19 H22 108.5
C4 C19 H22 108.5
H21 C19 H22 107.5
C9 C20 C19 118.9(2)
C9 C20 H19 107.6
C19 C20 H19 107.6
C9 C20 H20 107.6
C19 C20 H20 107.6
H19 C20 H20 107.0
C4 C21 H24 109.5
C4 C21 H25 109.5
H24 C21 H25 109.5
C4 C21 H23 109.5
H24 C21 H23 109.5
H25 C21 H23 109.5
C2 C22 H28 109.5
C2 C22 H30 109.5
H28 C22 H30 109.5
C2 C22 H29 109.5
H28 C22 H29 109.5
H30 C22 H29 109.5

loop_
_geom_bond_atom_site_label_1
_geom_bond_atom_site_label_2
_geom_bond_distance
O1 C7 1.446(3)
O1 C8 1.478(3)
O2 C9 1.228(3)
O3 C10 1.224(3)
O4 C12 1.342(3)
O4 C13 1.412(3)
O5 C6 1.343(2)
O5 C18 1.417(3)
C1 C2 1.547(3)
C1 H26 0.9600
C1 H27 0.9600
C1 H1 0.9600
C2 C9 1.467(3)
C2 C22 1.479(3)
C2 C3 1.699(3)
C3 C10 1.439(3)
C3 C4 1.616(3)
C3 H3 0.9800
C4 C21 1.477(3)
C4 C5 1.506(3)
C4 C19 1.573(3)
C5 C11 1.363(3)
C5 C6 1.454(3)
C6 C7 1.360(3)
C7 C14 1.368(3)
C8 H14 0.9600
C8 H2 0.9600
C8 H15 0.9600
C9 C20 1.546(4)
C10 C11 1.555(3)
C11 C12 1.364(3)
C12 C14 1.460(3)
C13 H6 0.9600
C13 H5 0.9600
C13 H4 0.9600
C14 C15 1.485(3)
C15 C16 1.467(4)
C15 C17 1.555(4)
C15 H13 0.9800
C16 H9 0.9600
C16 H7 0.9600
C16 H8 0.9600
C17 H12 0.9600
C17 H10 0.9600
C17 H11 0.9600
C18 H17 0.9600
C18 H16 0.9600
C18 H18 0.9600
C19 C20 1.554(3)
C19 H21 0.9700
C19 H22 0.9700
C20 H19 0.9700
C20 H20 0.9700
C21 H24 0.9600
C21 H25 0.9600
C21 H23 0.9600
C22 H28 0.9600
C22 H30 0.9600
C22 H29 0.9600

loop_
_geom_hbond_atom_site_label_D
_geom_hbond_atom_site_label_H
_geom_hbond_atom_site_label_A
_geom_hbond_distance_DH
_geom_hbond_distance_HA
_geom_hbond_distance_DA
_geom_hbond_angle_DHA
_geom_hbond_site_symmetry_A
C18 H18 O1 0.96 2.46 2.994(3) 114.9 .
C18 H17 O5 0.96 2.59 3.519(3) 163.1 4_585
C13 H5 O3 0.96 2.50 3.099(3) 120.0 .
C18 H18 O1 0.96 2.46 2.994(3) 114.9 .
C18 H17 O5 0.96 2.59 3.519(3) 163.1 4_585
C13 H5 O3 0.96 2.50 3.099(3) 120.0 .
C18 H18 O1 0.96 2.46 2.994(3) 114.9 .
C18 H17 O5 0.96 2.59 3.519(3) 163.1 4_585
C13 H5 O3 0.96 2.50 3.099(3) 120.0 .
C18 H18 O1 0.96 2.46 2.994(3) 114.9 .
C18 H17 O5 0.96 2.59 3.519(3) 163.1 4_585
C13 H5 O3 0.96 2.50 3.099(3) 120.0 .
C18 H18 O1 0.96 2.46 2.994(3) 114.9 .
C18 H17 O5 0.96 2.59 3.519(3) 163.1 4_585
C13 H5 O3 0.96 2.50 3.099(3) 120.0 .
C18 H18 O1 0.96 2.46 2.994(3) 114.9 .
C18 H17 O5 0.96 2.59 3.519(3) 163.1 4_585
C13 H5 O3 0.96 2.50 3.099(3) 120.0 .
C18 H18 O1 0.96 2.46 2.994(3) 114.9 .
C18 H17 O5 0.96 2.59 3.519(3) 163.1 4_585
C13 H5 O3 0.96 2.50 3.099(3) 120.0 .
C18 H18 O1 0.96 2.46 2.994(3) 114.9 .
C18 H17 O5 0.96 2.59 3.519(3) 163.1 4_585
C13 H5 O3 0.96 2.50 3.099(3) 120.0 .
C13 H5 O3 0.96 2.50 3.099(3) 120.0 .
C18 H17 O5 0.96 2.59 3.519(3) 163.1 4_585
C18 H18 O1 0.96 2.46 2.994(3) 114.9 .
C13 H5 O3 0.96 2.50 3.099(3) 120.0 .
C18 H17 O5 0.96 2.59 3.519(3) 163.1 4_585
C18 H18 O1 0.96 2.46 2.994(3) 114.9 .
C13 H5 O3 0.96 2.50 3.099(3) 120.0 .
C18 H17 O5 0.96 2.59 3.519(3) 163.1 4_585
C18 H18 O1 0.96 2.46 2.994(3) 114.9 .
C13 H5 O3 0.96 2.50 3.099(3) 120.0 .
C18 H17 O5 0.96 2.59 3.519(3) 163.1 4_585
C18 H18 O1 0.96 2.46 2.994(3) 114.9 .
C13 H5 O3 0.96 2.50 3.099(3) 120.0 .
C18 H17 O5 0.96 2.59 3.519(3) 163.1 4_585
C18 H18 O1 0.96 2.46 2.994(3) 114.9 .
C13 H5 O3 0.96 2.50 3.099(3) 120.0 .
C18 H17 O5 0.96 2.59 3.519(3) 163.1 4_585
C18 H18 O1 0.96 2.46 2.994(3) 114.9 .
C13 H5 O3 0.96 2.50 3.099(3) 120.0 .
C18 H17 O5 0.96 2.59 3.519(3) 163.1 4_585
C18 H18 O1 0.96 2.46 2.994(3) 114.9 .
C13 H5 O3 0.96 2.50 3.099(3) 120.0 .
C18 H17 O5 0.96 2.59 3.519(3) 163.1 4_585
C18 H18 O1 0.96 2.46 2.994(3) 114.9 .

loop_
_geom_torsion_atom_site_label_1
_geom_torsion_atom_site_label_2
_geom_torsion_atom_site_label_3
_geom_torsion_atom_site_label_4
_geom_torsion
C9 C2 C3 C10 158.3(2)
C22 C2 C3 C10 44.3(3)
C1 C2 C3 C10 -77.0(2)
C9 C2 C3 C4 31.8(3)
C22 C2 C3 C4 -82.2(3)
C1 C2 C3 C4 156.5(2)
C10 C3 C4 C21 114.7(2)
C2 C3 C4 C21 -113.4(2)
C10 C3 C4 C5 4.0(2)
C2 C3 C4 C5 135.85(19)
C10 C3 C4 C19 -119.69(19)
C2 C3 C4 C19 12.2(2)
C21 C4 C5 C11 -117.77(19)
C19 C4 C5 C11 119.9(2)
C3 C4 C5 C11 0.9(2)
C21 C4 C5 C6 63.4(3)
C19 C4 C5 C6 -59.0(3)
C3 C4 C5 C6 -177.9(2)
C18 O5 C6 C7 -72.5(3)
C18 O5 C6 C5 110.3(2)
C11 C5 C6 O5 177.80(19)
C4 C5 C6 O5 -3.5(3)
C11 C5 C6 C7 0.7(3)
C4 C5 C6 C7 179.4(2)
O5 C6 C7 C14 -177.71(19)
C5 C6 C7 C14 -0.5(3)
O5 C6 C7 O1 3.7(3)
C5 C6 C7 O1 -179.06(18)
C8 O1 C7 C6 -83.2(3)
C8 O1 C7 C14 98.3(3)
C22 C2 C9 O2 -93.3(3)
C1 C2 C9 O2 16.9(4)
C3 C2 C9 O2 142.0(3)
C22 C2 C9 C20 85.1(3)
C1 C2 C9 C20 -164.6(2)
C3 C2 C9 C20 -39.6(3)
C4 C3 C10 O3 170.5(2)
C2 C3 C10 O3 35.2(3)
C4 C3 C10 C11 -6.8(2)
C2 C3 C10 C11 -142.16(18)
C6 C5 C11 C12 -1.9(3)
C4 C5 C11 C12 179.15(19)
C6 C5 C11 C10 173.59(18)
C4 C5 C11 C10 -5.4(2)
O3 C10 C11 C5 -168.7(3)
C3 C10 C11 C5 8.3(3)
O3 C10 C11 C12 5.8(4)
C3 C10 C11 C12 -177.2(2)
C13 O4 C12 C11 65.8(3)
C13 O4 C12 C14 -117.1(3)
C5 C11 C12 O4 179.85(19)
C10 C11 C12 O4 5.5(4)
C5 C11 C12 C14 2.9(3)
C10 C11 C12 C14 -171.5(2)
C6 C7 C14 C12 1.4(3)
O1 C7 C14 C12 180.00(19)
C6 C7 C14 C15 -179.0(2)
O1 C7 C14 C15 -0.4(3)
O4 C12 C14 C7 -179.6(2)
C11 C12 C14 C7 -2.8(3)
O4 C12 C14 C15 0.8(4)
C11 C12 C14 C15 177.7(2)
C7 C14 C15 C16 113.3(2)
C12 C14 C15 C16 -67.1(3)
C7 C14 C15 C17 -119.8(3)
C12 C14 C15 C17 59.7(4)
C21 C4 C19 C20 76.5(3)
C5 C4 C19 C20 -168.4(2)
C3 C4 C19 C20 -48.6(3)
O2 C9 C20 C19 -176.6(3)
C2 C9 C20 C19 5.1(4)
C4 C19 C20 C9 45.1(3)
